data_7031531
loop_
_publ_author_name
'Parent, Alexander R.'
'Nakazono, Takashi'
'Lin, Shu'
'Utsunomiya, Satoshi'
'Sakai, Ken'

_publ_section_title
;
 Mechanism of water oxidation by non-heme iron catalysts when driven with
 sodium periodate.
;
_journal_issue 33
_journal_name_full 'Dalton transactions (Cambridge, England : 2003)'
_journal_page_first 12501
_journal_page_last 12513
_journal_paper_doi 10.1039/c4dt01188k
_journal_volume 43
_journal_year 2014
_chemical_formula_iupac 'C37 H42 Fe2 N8 O14 S3'
_chemical_formula_moiety 'C36 H36 Fe2 N8 O5 S, 2(H O4 S), C H4 O'
_chemical_formula_sum 'C37 H42 Fe2 N8 O14 S3'
_chemical_formula_weight 1030.67
_chemical_name_systematic ?
_space_group_IT_number 14
_symmetry_cell_setting monoclinic
_symmetry_space_group_name_Hall '-P 2yn'
_symmetry_space_group_name_H-M 'P 1 21/n 1'
_atom_sites_solution_hydrogens geom
_atom_sites_solution_primary direct
_atom_sites_solution_secondary difmap
_cell_angle_alpha 90.00
_cell_angle_beta 102.513(1)
_cell_angle_gamma 90.00
_cell_formula_units_Z 4
_cell_length_a 12.8773(10)
_cell_length_b 24.3493(19)
_cell_length_c 13.5153(10)
_cell_measurement_reflns_used 9955
_cell_measurement_temperature 100(2)
_cell_measurement_theta_max 28.61
_cell_measurement_theta_min 2.28
_cell_volume 4137.1(5)
_computing_cell_refinement 'APEX2 (Bruker AXS, 2006)'
_computing_data_collection 'APEX2 (Bruker AXS, 2006)'
_computing_data_reduction 'SAINT (Bruker AXS, 2004)'
_computing_molecular_graphics 'KENX (Sakai, 2004)'
_computing_publication_material
;
SHELXL97, TEXSAN (Molecular Structure Corporation, 2001), 
KENX, and ORTEP (Johnson, 1976)
;
_computing_structure_refinement 'SHELXL97 (Sheldrick, 1997)'
_computing_structure_solution 'SHELXS97 (Sheldrick, 1997)'
_diffrn_ambient_temperature 100(2)
_diffrn_measured_fraction_theta_full 0.998
_diffrn_measured_fraction_theta_max 0.998
_diffrn_measurement_device 'Bruker SMART APEX CCD-detector diffractometer'
_diffrn_measurement_method 'phi and omega scans'
_diffrn_radiation_monochromator graphite
_diffrn_radiation_source 'rotating anode with a mirror focusing unit'
_diffrn_radiation_type MoK\a
_diffrn_radiation_wavelength 0.71073
_diffrn_reflns_av_R_equivalents 0.0262
_diffrn_reflns_av_sigmaI/netI 0.0194
_diffrn_reflns_limit_h_max 16
_diffrn_reflns_limit_h_min -16
_diffrn_reflns_limit_k_max 31
_diffrn_reflns_limit_k_min -31
_diffrn_reflns_limit_l_max 17
_diffrn_reflns_limit_l_min -17
_diffrn_reflns_number 46117
_diffrn_reflns_theta_full 27.10
_diffrn_reflns_theta_max 27.10
_diffrn_reflns_theta_min 2.15
_exptl_absorpt_coefficient_mu 0.932
_exptl_absorpt_correction_T_max 0.928
_exptl_absorpt_correction_T_min 0.889
_exptl_absorpt_correction_type empirical
_exptl_absorpt_process_details '(SADABS; Sheldrick, G. M., 1996)'
_exptl_crystal_colour 'Dark Green'
_exptl_crystal_density_diffrn 1.655
_exptl_crystal_density_meas ?
_exptl_crystal_density_method 'not measured'
_exptl_crystal_description Block
_exptl_crystal_F_000 2128
_exptl_crystal_size_max 0.13
_exptl_crystal_size_mid 0.1
_exptl_crystal_size_min 0.08
_refine_diff_density_max 0.614
_refine_diff_density_min -0.351
_refine_ls_abs_structure_details not_defined
_refine_ls_extinction_coef 'not refined'
_refine_ls_extinction_expression not_defined
_refine_ls_extinction_method none
_refine_ls_goodness_of_fit_ref 1.040
_refine_ls_hydrogen_treatment mixed
_refine_ls_matrix_type full
_refine_ls_number_parameters 734
_refine_ls_number_reflns 9116
_refine_ls_number_restraints 0
_refine_ls_restrained_S_all 1.040
_refine_ls_R_factor_all 0.0338
_refine_ls_R_factor_gt 0.0278
_refine_ls_shift/su_max 0.002
_refine_ls_shift/su_mean 0.000
_refine_ls_structure_factor_coef Fsqd
_refine_ls_weighting_details 'calc w=1/[\s^2^(Fo^2^)+(0.0305P)^2^+4.0837P] where P=(Fo^2^+2Fc^2^)/3'
_refine_ls_weighting_scheme calc
_refine_ls_wR_factor_gt 0.0678
_refine_ls_wR_factor_ref 0.0708
_reflns_number_gt 8086
_reflns_number_total 9116
_reflns_threshold_expression I>2\s(I)
_cod_data_source_file c4dt01188k2.cif
_cod_data_source_block FeTPASO4
_cod_depositor_comments
;
The following automatic conversions were performed:

'_symmetry_cell_setting' value 'Monoclinic' changed to 'monoclinic'
according to
/usr/data/users/saulius/crontab/automatic-downloads/rss-feeds/RSC/lib/dictionaries/cif_core.dic
dictionary named 'cif_core.dic' version 2.4.2 from 2011-04-26.

Automatic conversion script
Id: cif_fix_values 2281 2013-09-26 08:29:07Z andrius 

 Adding full bibliography for 7031530--7031531.cif.

The following automatic conversions were performed:

'_exptl_crystal_density_meas' value 'not measured' was changed to '?'
- the value is perceived as not measured.

Automatic conversion script
Id: cif_fix_values 3008 2015-01-20 13:52:24Z robertas 
;
_cod_original_sg_symbol_H-M 'P 21/n'
_cod_database_code 7031531

loop_
_symmetry_equiv_pos_as_xyz
'x, y, z'
'-x+1/2, y+1/2, -z+1/2'
'-x, -y, -z'
'x-1/2, -y-1/2, z-1/2'

loop_
_atom_site_label
_atom_site_type_symbol
_atom_site_fract_x
_atom_site_fract_y
_atom_site_fract_z
_atom_site_U_iso_or_equiv
_atom_site_adp_type
_atom_site_occupancy
_atom_site_symmetry_multiplicity
_atom_site_calc_flag
_atom_site_refinement_flags
Fe1 Fe 0.212721(19) 0.232724(10) 0.928624(18) 0.01152(6) Uani 1 1 d .
Fe2 Fe 0.291139(19) 0.338410(10) 0.808389(17) 0.01096(6) Uani 1 1 d .
S1 S 0.45627(3) 0.266841(17) 0.96680(3) 0.01311(9) Uani 1 1 d .
S2 S 0.35965(3) 0.127708(18) 0.38017(3) 0.01551(9) Uani 1 1 d .
S3 S 0.67278(4) 0.023445(18) 0.86787(3) 0.01531(9) Uani 1 1 d .
O1 O 0.20150(9) 0.28656(5) 0.83656(9) 0.0133(2) Uani 1 1 d .
O1M O 0.16026(13) 0.13253(7) 0.53162(12) 0.0334(4) Uani 1 1 d .
O2 O 0.42177(10) 0.31880(5) 0.90686(10) 0.0182(3) Uani 1 1 d .
O3 O 0.36266(9) 0.24733(5) 1.00686(9) 0.0150(2) Uani 1 1 d .
O4 O 0.54028(10) 0.28160(5) 1.05316(9) 0.0188(3) Uani 1 1 d .
O5 O 0.48689(11) 0.22644(6) 0.90078(10) 0.0230(3) Uani 1 1 d .
O6 O 0.40019(11) 0.10665(6) 0.48113(10) 0.0231(3) Uani 1 1 d .
O7 O 0.24559(11) 0.15203(6) 0.37929(11) 0.0218(3) Uani 1 1 d .
O8 O 0.41912(11) 0.17309(6) 0.35187(10) 0.0226(3) Uani 1 1 d .
O9 O 0.34042(12) 0.08498(6) 0.30277(11) 0.0306(3) Uani 1 1 d .
O10 O 0.58394(11) -0.00597(6) 0.89264(11) 0.0238(3) Uani 1 1 d .
O11 O 0.77377(11) -0.00260(6) 0.91001(11) 0.0269(3) Uani 1 1 d .
O12 O 0.65712(13) 0.01974(6) 0.74832(10) 0.0289(3) Uani 1 1 d .
O13 O 0.67146(13) 0.08162(6) 0.88661(11) 0.0287(3) Uani 1 1 d .
N1 N 0.27392(12) 0.16418(6) 0.86077(11) 0.0148(3) Uani 1 1 d .
N2 N 0.21474(12) 0.16533(6) 1.04133(11) 0.0144(3) Uani 1 1 d .
N3 N 0.06253(12) 0.19467(6) 0.87106(11) 0.0143(3) Uani 1 1 d .
N4 N 0.16230(11) 0.27265(6) 1.05094(11) 0.0128(3) Uani 1 1 d .
N5 N 0.23990(12) 0.40234(6) 0.89478(11) 0.0145(3) Uani 1 1 d .
N6 N 0.17543(11) 0.38650(6) 0.69623(11) 0.0125(3) Uani 1 1 d .
N7 N 0.30373(11) 0.30233(6) 0.66859(11) 0.0129(3) Uani 1 1 d .
N8 N 0.39352(12) 0.40124(6) 0.75805(11) 0.0146(3) Uani 1 1 d .
C1 C 0.28581(14) 0.16287(7) 0.76437(14) 0.0161(3) Uani 1 1 d .
C1M C 0.1177(2) 0.08292(11) 0.5632(2) 0.0435(6) Uani 1 1 d .
H1M1 H 0.1727 0.0544 0.5742 0.065 Uiso 1 1 calc R
H1M2 H 0.0571 0.0709 0.5106 0.065 Uiso 1 1 calc R
H1M3 H 0.0942 0.0895 0.6264 0.065 Uiso 1 1 calc R
C2 C 0.34502(15) 0.12281(8) 0.72935(14) 0.0189(4) Uani 1 1 d .
C3 C 0.39292(15) 0.08238(8) 0.79638(15) 0.0196(4) Uani 1 1 d .
C4 C 0.37752(15) 0.08206(8) 0.89491(14) 0.0184(4) Uani 1 1 d .
C5 C 0.31722(14) 0.12393(7) 0.92481(13) 0.0160(3) Uani 1 1 d .
C6 C 0.30417(16) 0.12823(8) 1.03252(14) 0.0196(4) Uani 1 1 d .
C7 C 0.11050(16) 0.13661(8) 1.02130(14) 0.0196(4) Uani 1 1 d .
C8 C 0.03772(14) 0.15047(7) 0.92109(13) 0.0154(3) Uani 1 1 d .
C9 C -0.05346(15) 0.11975(8) 0.88443(15) 0.0190(4) Uani 1 1 d .
C10 C -0.11796(16) 0.13332(8) 0.79197(15) 0.0222(4) Uani 1 1 d .
C11 C -0.08980(15) 0.17775(8) 0.73848(15) 0.0199(4) Uani 1 1 d .
C12 C -0.00054(14) 0.20786(8) 0.78087(13) 0.0169(4) Uani 1 1 d .
C13 C 0.23459(15) 0.19103(7) 1.14305(13) 0.0151(3) Uani 1 1 d .
C14 C 0.17777(13) 0.24507(7) 1.13972(13) 0.0139(3) Uani 1 1 d .
C15 C 0.14894(14) 0.26736(8) 1.22430(13) 0.0154(3) Uani 1 1 d .
C16 C 0.10870(14) 0.32049(8) 1.21938(13) 0.0169(4) Uani 1 1 d .
C17 C 0.09622(14) 0.34944(8) 1.12920(14) 0.0161(3) Uani 1 1 d .
C18 C 0.12125(13) 0.32381(7) 1.04608(13) 0.0139(3) Uani 1 1 d .
C19 C 0.29196(15) 0.41850(8) 0.98750(14) 0.0186(4) Uani 1 1 d .
C20 C 0.25134(17) 0.45826(8) 1.04138(15) 0.0225(4) Uani 1 1 d .
C21 C 0.15476(17) 0.48252(8) 0.99816(15) 0.0234(4) Uani 1 1 d .
C22 C 0.10144(16) 0.46620(8) 0.90224(15) 0.0196(4) Uani 1 1 d .
C23 C 0.14561(14) 0.42541(7) 0.85275(13) 0.0148(3) Uani 1 1 d .
C24 C 0.09143(14) 0.40257(8) 0.75056(13) 0.0154(3) Uani 1 1 d .
C25 C 0.22440(14) 0.43612(8) 0.66053(14) 0.0164(4) Uani 1 1 d .
C26 C 0.34433(14) 0.43595(7) 0.68578(13) 0.0148(3) Uani 1 1 d .
C27 C 0.40044(16) 0.47192(8) 0.63712(16) 0.0224(4) Uani 1 1 d .
C28 C 0.51044(16) 0.47247(8) 0.66484(16) 0.0248(4) Uani 1 1 d .
C29 C 0.56180(15) 0.43691(8) 0.73988(15) 0.0203(4) Uani 1 1 d .
C30 C 0.50061(15) 0.40195(8) 0.78422(14) 0.0175(4) Uani 1 1 d .
C31 C 0.13577(14) 0.34807(8) 0.61139(13) 0.0153(3) Uani 1 1 d .
C32 C 0.22823(13) 0.31685(7) 0.58747(13) 0.0132(3) Uani 1 1 d .
C33 C 0.23463(15) 0.30233(7) 0.49002(13) 0.0163(3) Uani 1 1 d .
C34 C 0.31951(15) 0.27042(7) 0.47671(13) 0.0162(3) Uani 1 1 d .
C35 C 0.39477(15) 0.25377(8) 0.56048(14) 0.0177(4) Uani 1 1 d .
C36 C 0.38546(14) 0.27105(8) 0.65519(14) 0.0165(3) Uani 1 1 d .
H1A H 0.2537(17) 0.1908(9) 0.7236(16) 0.016(5) Uiso 1 1 d .
H2A H 0.3511(18) 0.1242(9) 0.6648(18) 0.025(6) Uiso 1 1 d .
H3A H 0.4370(17) 0.0549(9) 0.7771(16) 0.017(5) Uiso 1 1 d .
H4A H 0.4083(17) 0.0555(9) 0.9421(17) 0.020(5) Uiso 1 1 d .
H6A H 0.2950(19) 0.0917(10) 1.0600(18) 0.029(6) Uiso 1 1 d .
H6B H 0.3685(18) 0.1452(9) 1.0700(16) 0.019(5) Uiso 1 1 d .
H7A H 0.0733(19) 0.1478(10) 1.0725(18) 0.028(6) Uiso 1 1 d .
H7B H 0.1210(18) 0.0982(10) 1.0246(17) 0.025(6) Uiso 1 1 d .
H9A H -0.0691(17) 0.0908(9) 0.9209(17) 0.021(5) Uiso 1 1 d .
H10A H -0.182(2) 0.1122(10) 0.7675(18) 0.031(6) Uiso 1 1 d .
H11A H -0.1302(18) 0.1870(9) 0.6768(18) 0.023(6) Uiso 1 1 d .
H12A H 0.0201(16) 0.2388(8) 0.7453(15) 0.012(5) Uiso 1 1 d .
H13A H 0.3098(17) 0.1992(9) 1.1667(16) 0.016(5) Uiso 1 1 d .
H13B H 0.2119(17) 0.1672(9) 1.1903(17) 0.022(6) Uiso 1 1 d .
H15A H 0.1576(17) 0.2460(9) 1.2819(16) 0.017(5) Uiso 1 1 d .
H16A H 0.0876(17) 0.3361(9) 1.2733(16) 0.017(5) Uiso 1 1 d .
H17A H 0.0692(17) 0.3840(10) 1.1225(16) 0.020(5) Uiso 1 1 d .
H18A H 0.1093(16) 0.3410(8) 0.9831(16) 0.011(5) Uiso 1 1 d .
H19A H 0.3575(16) 0.4001(8) 1.0121(15) 0.011(5) Uiso 1 1 d .
H20A H 0.2871(18) 0.4676(10) 1.1033(18) 0.026(6) Uiso 1 1 d .
H21A H 0.1269(19) 0.5098(10) 1.0289(18) 0.028(6) Uiso 1 1 d .
H22A H 0.0399(18) 0.4828(9) 0.8699(17) 0.023(6) Uiso 1 1 d .
H24A H 0.0516(17) 0.3692(9) 0.7592(16) 0.017(5) Uiso 1 1 d .
H24B H 0.0423(17) 0.4291(9) 0.7130(16) 0.017(5) Uiso 1 1 d .
H25A H 0.2016(17) 0.4685(10) 0.6940(17) 0.023(6) Uiso 1 1 d .
H25B H 0.1969(17) 0.4410(9) 0.5915(18) 0.020(5) Uiso 1 1 d .
H27A H 0.3660(17) 0.4933(9) 0.5872(17) 0.018(5) Uiso 1 1 d .
H28A H 0.5508(18) 0.4949(9) 0.6321(17) 0.022(6) Uiso 1 1 d .
H29A H 0.6358(18) 0.4363(9) 0.7600(16) 0.018(5) Uiso 1 1 d .
H30A H 0.5308(17) 0.3767(9) 0.8323(17) 0.020(5) Uiso 1 1 d .
H31A H 0.0966(17) 0.3665(9) 0.5511(16) 0.017(5) Uiso 1 1 d .
H31B H 0.0860(17) 0.3220(9) 0.6316(16) 0.019(5) Uiso 1 1 d .
H33A H 0.1815(17) 0.3137(9) 0.4348(17) 0.019(5) Uiso 1 1 d .
H34A H 0.3250(19) 0.2600(10) 0.4127(18) 0.027(6) Uiso 1 1 d .
H35A H 0.4497(18) 0.2313(9) 0.5529(17) 0.023(6) Uiso 1 1 d .
H36A H 0.4348(17) 0.2613(9) 0.7128(17) 0.017(5) Uiso 1 1 d .
H40 H 0.228(2) 0.1432(12) 0.434(2) 0.046(8) Uiso 1 1 d .
H41 H 0.659(2) -0.0127(12) 0.737(2) 0.045(8) Uiso 1 1 d .
H42 H 0.116(3) 0.1641(15) 0.538(3) 0.075(11) Uiso 1 1 d .

loop_
_atom_site_aniso_label
_atom_site_aniso_U_11
_atom_site_aniso_U_22
_atom_site_aniso_U_33
_atom_site_aniso_U_23
_atom_site_aniso_U_13
_atom_site_aniso_U_12
Fe1 0.01360(12) 0.01164(12) 0.00979(11) 0.00131(9) 0.00356(9) 0.00103(9)
Fe2 0.01138(12) 0.01237(12) 0.00946(11) 0.00154(9) 0.00300(9) 0.00148(9)
S1 0.01186(19) 0.0165(2) 0.01097(19) 0.00229(15) 0.00238(15) 0.00217(15)
S2 0.0159(2) 0.0148(2) 0.0151(2) -0.00229(16) 0.00166(16) 0.00103(16)
S3 0.0196(2) 0.0126(2) 0.0136(2) -0.00062(15) 0.00326(17) 0.00040(16)
O1 0.0140(6) 0.0147(6) 0.0114(6) 0.0021(5) 0.0034(5) 0.0010(5)
O1M 0.0315(8) 0.0444(10) 0.0263(8) 0.0063(7) 0.0105(7) 0.0167(7)
O2 0.0136(6) 0.0207(7) 0.0187(6) 0.0084(5) 0.0000(5) -0.0007(5)
O3 0.0135(6) 0.0200(6) 0.0118(6) 0.0031(5) 0.0037(5) 0.0003(5)
O4 0.0157(6) 0.0247(7) 0.0143(6) 0.0030(5) -0.0002(5) -0.0006(5)
O5 0.0194(7) 0.0269(7) 0.0245(7) -0.0063(6) 0.0084(6) 0.0034(6)
O6 0.0217(7) 0.0233(7) 0.0214(7) 0.0047(5) -0.0017(5) 0.0015(5)
O7 0.0167(6) 0.0285(7) 0.0206(7) 0.0045(6) 0.0050(5) 0.0049(5)
O8 0.0215(7) 0.0237(7) 0.0238(7) 0.0027(6) 0.0076(6) -0.0017(5)
O9 0.0351(8) 0.0244(8) 0.0293(8) -0.0142(6) 0.0007(7) 0.0031(6)
O10 0.0221(7) 0.0220(7) 0.0290(7) 0.0048(6) 0.0093(6) 0.0014(5)
O11 0.0190(7) 0.0291(8) 0.0302(8) -0.0012(6) 0.0001(6) 0.0035(6)
O12 0.0515(10) 0.0215(8) 0.0144(7) 0.0009(6) 0.0083(6) 0.0010(7)
O13 0.0436(9) 0.0139(7) 0.0292(8) -0.0045(6) 0.0090(7) -0.0018(6)
N1 0.0169(7) 0.0129(7) 0.0147(7) 0.0005(6) 0.0038(6) 0.0005(6)
N2 0.0163(7) 0.0148(7) 0.0122(7) 0.0011(5) 0.0032(6) 0.0017(6)
N3 0.0160(7) 0.0141(7) 0.0133(7) -0.0006(5) 0.0044(6) 0.0008(6)
N4 0.0106(7) 0.0157(7) 0.0123(7) 0.0005(5) 0.0033(5) -0.0013(5)
N5 0.0167(7) 0.0152(7) 0.0130(7) 0.0007(6) 0.0062(6) -0.0007(6)
N6 0.0123(7) 0.0132(7) 0.0125(7) 0.0010(5) 0.0040(6) 0.0017(5)
N7 0.0123(7) 0.0149(7) 0.0119(7) 0.0013(5) 0.0035(5) 0.0010(5)
N8 0.0146(7) 0.0165(7) 0.0131(7) 0.0006(6) 0.0041(6) 0.0002(6)
C1 0.0180(9) 0.0159(9) 0.0142(8) 0.0013(7) 0.0030(7) 0.0000(7)
C1M 0.0412(14) 0.0469(15) 0.0411(14) -0.0029(12) 0.0064(11) 0.0073(12)
C2 0.0190(9) 0.0230(10) 0.0154(9) -0.0029(7) 0.0055(7) -0.0019(7)
C3 0.0188(9) 0.0172(9) 0.0233(9) -0.0053(7) 0.0056(7) 0.0017(7)
C4 0.0194(9) 0.0145(9) 0.0207(9) 0.0004(7) 0.0031(7) 0.0027(7)
C5 0.0187(9) 0.0141(8) 0.0150(8) 0.0011(6) 0.0033(7) -0.0006(7)
C6 0.0256(10) 0.0165(9) 0.0173(9) 0.0036(7) 0.0062(8) 0.0082(8)
C7 0.0232(10) 0.0187(9) 0.0163(9) 0.0036(7) 0.0029(8) -0.0061(7)
C8 0.0193(9) 0.0135(8) 0.0150(8) -0.0007(6) 0.0070(7) 0.0019(7)
C9 0.0205(9) 0.0153(9) 0.0223(9) -0.0003(7) 0.0071(8) -0.0017(7)
C10 0.0170(9) 0.0216(10) 0.0274(10) -0.0044(8) 0.0039(8) -0.0023(7)
C11 0.0174(9) 0.0232(10) 0.0176(9) 0.0005(7) 0.0006(7) 0.0034(7)
C12 0.0174(9) 0.0187(9) 0.0151(8) 0.0012(7) 0.0050(7) 0.0035(7)
C13 0.0183(9) 0.0171(9) 0.0099(8) 0.0019(6) 0.0027(7) 0.0018(7)
C14 0.0117(8) 0.0162(8) 0.0129(8) 0.0008(6) 0.0008(6) -0.0014(6)
C15 0.0143(8) 0.0218(9) 0.0091(8) 0.0013(7) 0.0005(6) -0.0014(7)
C16 0.0146(8) 0.0233(9) 0.0127(8) -0.0045(7) 0.0026(7) -0.0008(7)
C17 0.0141(8) 0.0154(9) 0.0183(9) -0.0014(7) 0.0025(7) 0.0006(7)
C18 0.0116(8) 0.0156(8) 0.0148(8) 0.0022(7) 0.0033(6) -0.0002(6)
C19 0.0209(9) 0.0199(9) 0.0153(8) -0.0007(7) 0.0049(7) -0.0026(7)
C20 0.0295(10) 0.0219(10) 0.0171(9) -0.0054(7) 0.0068(8) -0.0048(8)
C21 0.0331(11) 0.0166(9) 0.0242(10) -0.0053(8) 0.0147(9) -0.0004(8)
C22 0.0226(10) 0.0169(9) 0.0220(9) 0.0018(7) 0.0108(8) 0.0031(7)
C23 0.0173(8) 0.0141(8) 0.0154(8) 0.0021(6) 0.0085(7) 0.0001(7)
C24 0.0144(8) 0.0174(9) 0.0157(8) 0.0015(7) 0.0063(7) 0.0038(7)
C25 0.0163(9) 0.0176(9) 0.0157(9) 0.0060(7) 0.0044(7) 0.0029(7)
C26 0.0175(9) 0.0138(8) 0.0138(8) -0.0003(6) 0.0050(7) 0.0009(7)
C27 0.0234(10) 0.0197(9) 0.0249(10) 0.0087(8) 0.0073(8) 0.0016(8)
C28 0.0228(10) 0.0210(10) 0.0337(11) 0.0066(8) 0.0127(9) -0.0036(8)
C29 0.0155(9) 0.0206(9) 0.0252(10) -0.0004(7) 0.0053(8) -0.0030(7)
C30 0.0165(9) 0.0195(9) 0.0159(8) 0.0010(7) 0.0027(7) 0.0000(7)
C31 0.0131(8) 0.0195(9) 0.0126(8) -0.0015(7) 0.0015(7) 0.0029(7)
C32 0.0130(8) 0.0132(8) 0.0137(8) 0.0007(6) 0.0035(6) -0.0003(6)
C33 0.0172(9) 0.0184(9) 0.0126(8) 0.0000(7) 0.0016(7) 0.0008(7)
C34 0.0198(9) 0.0173(9) 0.0129(8) -0.0026(7) 0.0068(7) -0.0024(7)
C35 0.0153(8) 0.0191(9) 0.0204(9) -0.0010(7) 0.0077(7) 0.0036(7)
C36 0.0157(8) 0.0195(9) 0.0141(8) 0.0026(7) 0.0033(7) 0.0039(7)

loop_
_atom_type_symbol
_atom_type_description
_atom_type_scat_dispersion_real
_atom_type_scat_dispersion_imag
_atom_type_scat_source
C C 0.0033 0.0016 'International Tables Vol C Tables 4.2.6.8 and 6.1.1.4'
H H 0.0000 0.0000 'International Tables Vol C Tables 4.2.6.8 and 6.1.1.4'
N N 0.0061 0.0033 'International Tables Vol C Tables 4.2.6.8 and 6.1.1.4'
O O 0.0106 0.0060 'International Tables Vol C Tables 4.2.6.8 and 6.1.1.4'
S S 0.1246 0.1234 'International Tables Vol C Tables 4.2.6.8 and 6.1.1.4'
Fe Fe 0.3463 0.8444 'International Tables Vol C Tables 4.2.6.8 and 6.1.1.4'

loop_
_geom_angle_atom_site_label_1
_geom_angle_atom_site_label_2
_geom_angle_atom_site_label_3
_geom_angle
O1 Fe1 O3 99.13(5)
O1 Fe1 N3 97.71(6)
O3 Fe1 N3 162.66(5)
O1 Fe1 N1 104.79(6)
O3 Fe1 N1 87.86(5)
N3 Fe1 N1 83.90(6)
O1 Fe1 N4 102.25(6)
O3 Fe1 N4 86.05(5)
N3 Fe1 N4 94.38(5)
N1 Fe1 N4 152.89(6)
O1 Fe1 N2 176.14(6)
O3 Fe1 N2 84.49(5)
N3 Fe1 N2 78.78(6)
N1 Fe1 N2 76.59(5)
N4 Fe1 N2 76.55(5)
O1 Fe2 O2 100.36(5)
O1 Fe2 N7 94.24(5)
O2 Fe2 N7 106.46(6)
O1 Fe2 N5 96.15(5)
O2 Fe2 N5 97.33(6)
N7 Fe2 N5 151.83(6)
O1 Fe2 N6 98.50(5)
O2 Fe2 N6 160.41(5)
N7 Fe2 N6 77.25(5)
N5 Fe2 N6 75.35(5)
O1 Fe2 N8 174.44(5)
O2 Fe2 N8 84.08(5)
N7 Fe2 N8 81.22(5)
N5 Fe2 N8 86.53(6)
N6 Fe2 N8 77.42(5)
O5 S1 O4 114.23(8)
O5 S1 O3 110.88(8)
O4 S1 O3 107.73(7)
O5 S1 O2 109.09(8)
O4 S1 O2 107.67(8)
O3 S1 O2 106.95(7)
O8 S2 O6 114.72(8)
O8 S2 O9 111.95(9)
O6 S2 O9 113.25(9)
O8 S2 O7 104.88(8)
O6 S2 O7 106.55(8)
O9 S2 O7 104.40(8)
O13 S3 O11 113.93(9)
O13 S3 O10 113.93(9)
O11 S3 O10 112.29(9)
O13 S3 O12 103.37(9)
O11 S3 O12 106.31(9)
O10 S3 O12 105.94(9)
Fe1 O1 Fe2 134.34(7)
C1M O1M H42 111(2)
S1 O2 Fe2 132.35(8)
S1 O3 Fe1 128.12(7)
S2 O7 H40 109(2)
S3 O12 H41 105(2)
C1 N1 C5 119.18(15)
C1 N1 Fe1 124.38(12)
C5 N1 Fe1 115.65(12)
C13 N2 C7 109.60(14)
C13 N2 C6 110.47(14)
C7 N2 C6 112.58(15)
C13 N2 Fe1 107.24(10)
C7 N2 Fe1 110.16(11)
C6 N2 Fe1 106.62(10)
C8 N3 C12 118.84(16)
C8 N3 Fe1 117.34(12)
C12 N3 Fe1 123.15(12)
C18 N4 C14 118.86(15)
C18 N4 Fe1 124.33(12)
C14 N4 Fe1 116.74(11)
C19 N5 C23 119.51(16)
C19 N5 Fe2 124.89(13)
C23 N5 Fe2 115.52(12)
C31 N6 C24 112.52(14)
C31 N6 C25 111.11(14)
C24 N6 C25 110.54(14)
C31 N6 Fe2 105.28(10)
C24 N6 Fe2 104.77(10)
C25 N6 Fe2 112.38(10)
C36 N7 C32 119.22(15)
C36 N7 Fe2 124.64(12)
C32 N7 Fe2 115.84(11)
C26 N8 C30 118.55(16)
C26 N8 Fe2 116.03(12)
C30 N8 Fe2 124.76(12)
N1 C1 C2 122.36(17)
N1 C1 H1A 115.7(13)
C2 C1 H1A 121.9(13)
O1M C1M H1M1 109.5
O1M C1M H1M2 109.5
H1M1 C1M H1M2 109.5
O1M C1M H1M3 109.5
H1M1 C1M H1M3 109.5
H1M2 C1M H1M3 109.5
C1 C2 C3 118.46(17)
C1 C2 H2A 118.6(15)
C3 C2 H2A 123.0(15)
C4 C3 C2 119.63(17)
C4 C3 H3A 118.5(13)
C2 C3 H3A 121.8(13)
C3 C4 C5 118.58(17)
C3 C4 H4A 122.1(14)
C5 C4 H4A 119.3(14)
N1 C5 C4 121.71(16)
N1 C5 C6 116.99(16)
C4 C5 C6 121.16(16)
N2 C6 C5 111.73(15)
N2 C6 H6A 111.2(14)
C5 C6 H6A 110.6(14)
N2 C6 H6B 106.8(13)
C5 C6 H6B 105.9(13)
H6A C6 H6B 110.5(19)
N2 C7 C8 114.80(15)
N2 C7 H7A 107.9(14)
C8 C7 H7A 105.8(14)
N2 C7 H7B 110.1(14)
C8 C7 H7B 108.6(14)
H7A C7 H7B 110(2)
N3 C8 C9 121.70(17)
N3 C8 C7 117.44(16)
C9 C8 C7 120.81(16)
C10 C9 C8 119.31(18)
C10 C9 H9A 121.1(14)
C8 C9 H9A 119.6(14)
C9 C10 C11 118.81(18)
C9 C10 H10A 118.8(15)
C11 C10 H10A 122.4(15)
C12 C11 C10 119.01(18)
C12 C11 H11A 120.5(14)
C10 C11 H11A 120.5(14)
N3 C12 C11 122.23(17)
N3 C12 H12A 117.4(12)
C11 C12 H12A 120.3(12)
N2 C13 C14 110.94(14)
N2 C13 H13A 110.5(12)
C14 C13 H13A 106.0(12)
N2 C13 H13B 110.3(13)
C14 C13 H13B 109.6(13)
H13A C13 H13B 109.4(18)
N4 C14 C15 121.54(16)
N4 C14 C13 116.04(15)
C15 C14 C13 122.28(16)
C14 C15 C16 119.25(16)
C14 C15 H15A 118.0(13)
C16 C15 H15A 122.7(13)
C17 C16 C15 119.09(17)
C17 C16 H16A 119.4(13)
C15 C16 H16A 121.4(13)
C18 C17 C16 118.78(17)
C18 C17 H17A 119.3(14)
C16 C17 H17A 121.9(14)
N4 C18 C17 122.35(16)
N4 C18 H18A 116.4(12)
C17 C18 H18A 121.3(12)
N5 C19 C20 121.80(18)
N5 C19 H19A 114.4(12)
C20 C19 H19A 123.8(12)
C19 C20 C21 118.97(19)
C19 C20 H20A 119.7(15)
C21 C20 H20A 121.3(15)
C20 C21 C22 119.27(18)
C20 C21 H21A 122.1(15)
C22 C21 H21A 118.6(15)
C23 C22 C21 118.98(18)
C23 C22 H22A 119.4(14)
C21 C22 H22A 121.6(14)
N5 C23 C22 121.46(17)
N5 C23 C24 115.29(15)
C22 C23 C24 123.22(17)
N6 C24 C23 107.89(14)
N6 C24 H24A 107.2(12)
C23 C24 H24A 110.2(12)
N6 C24 H24B 112.3(13)
C23 C24 H24B 110.7(13)
H24A C24 H24B 108.4(17)
N6 C25 C26 114.13(14)
N6 C25 H25A 108.1(13)
C26 C25 H25A 106.9(13)
N6 C25 H25B 109.4(14)
C26 C25 H25B 112.1(14)
H25A C25 H25B 105.8(18)
N8 C26 C27 121.99(17)
N8 C26 C25 117.73(15)
C27 C26 C25 120.24(16)
C28 C27 C26 119.01(18)
C28 C27 H27A 120.8(14)
C26 C27 H27A 120.2(14)
C27 C28 C29 119.31(18)
C27 C28 H28A 121.4(14)
C29 C28 H28A 119.2(14)
C30 C29 C28 118.37(18)
C30 C29 H29A 120.4(13)
C28 C29 H29A 121.2(13)
N8 C30 C29 122.77(17)
N8 C30 H30A 115.4(14)
C29 C30 H30A 121.8(14)
N6 C31 C32 109.20(14)
N6 C31 H31A 112.8(13)
C32 C31 H31A 110.2(12)
N6 C31 H31B 109.2(13)
C32 C31 H31B 109.2(13)
H31A C31 H31B 106.3(17)
N7 C32 C33 121.81(16)
N7 C32 C31 115.03(15)
C33 C32 C31 123.13(16)
C32 C33 C34 118.61(16)
C32 C33 H33A 119.9(13)
C34 C33 H33A 121.5(13)
C35 C34 C33 119.44(16)
C35 C34 H34A 120.5(15)
C33 C34 H34A 120.1(15)
C36 C35 C34 119.01(17)
C36 C35 H35A 120.7(14)
C34 C35 H35A 120.3(14)
N7 C36 C35 121.83(16)
N7 C36 H36A 116.7(13)
C35 C36 H36A 121.4(13)

loop_
_geom_bond_atom_site_label_1
_geom_bond_atom_site_label_2
_geom_bond_distance
Fe1 O1 1.7914(12)
Fe1 O3 2.0219(12)
Fe1 N3 2.1337(15)
Fe1 N1 2.1356(15)
Fe1 N4 2.1364(14)
Fe1 N2 2.2354(15)
Fe2 O1 1.8061(12)
Fe2 O2 1.9645(12)
Fe2 N7 2.1214(14)
Fe2 N5 2.1343(15)
Fe2 N6 2.2159(14)
Fe2 N8 2.2205(15)
S1 O5 1.4395(14)
S1 O4 1.4543(13)
S1 O3 1.5015(12)
S1 O2 1.5159(13)
S2 O8 1.4425(14)
S2 O6 1.4451(14)
S2 O9 1.4580(14)
S2 O7 1.5813(14)
S3 O13 1.4397(14)
S3 O11 1.4481(14)
S3 O10 1.4491(14)
S3 O12 1.5869(14)
O1M C1M 1.429(3)
O1M H42 0.98(4)
O7 H40 0.84(3)
O12 H41 0.81(3)
N1 C1 1.345(2)
N1 C5 1.346(2)
N2 C13 1.481(2)
N2 C7 1.485(2)
N2 C6 1.488(2)
N3 C8 1.346(2)
N3 C12 1.349(2)
N4 C18 1.349(2)
N4 C14 1.352(2)
N5 C19 1.346(2)
N5 C23 1.347(2)
N6 C31 1.482(2)
N6 C24 1.485(2)
N6 C25 1.491(2)
N7 C36 1.343(2)
N7 C32 1.345(2)
N8 C26 1.342(2)
N8 C30 1.347(2)
C1 C2 1.383(3)
C1 H1A 0.92(2)
C1M H1M1 0.9800
C1M H1M2 0.9800
C1M H1M3 0.9800
C2 C3 1.389(3)
C2 H2A 0.89(2)
C3 C4 1.388(3)
C3 H3A 0.95(2)
C4 C5 1.393(3)
C4 H4A 0.93(2)
C5 C6 1.505(3)
C6 H6A 0.98(2)
C6 H6B 0.97(2)
C7 C8 1.509(3)
C7 H7A 0.96(2)
C7 H7B 0.95(2)
C8 C9 1.390(3)
C9 C10 1.382(3)
C9 H9A 0.91(2)
C10 C11 1.392(3)
C10 H10A 0.97(2)
C11 C12 1.379(3)
C11 H11A 0.91(2)
C12 H12A 0.96(2)
C13 C14 1.502(2)
C13 H13A 0.97(2)
C13 H13B 0.95(2)
C14 C15 1.387(2)
C15 C16 1.390(3)
C15 H15A 0.92(2)
C16 C17 1.387(3)
C16 H16A 0.91(2)
C17 C18 1.383(2)
C17 H17A 0.91(2)
C18 H18A 0.93(2)
C19 C20 1.381(3)
C19 H19A 0.95(2)
C20 C21 1.386(3)
C20 H20A 0.89(2)
C21 C22 1.387(3)
C21 H21A 0.90(2)
C22 C23 1.386(2)
C22 H22A 0.91(2)
C23 C24 1.512(2)
C24 H24A 0.98(2)
C24 H24B 0.97(2)
C25 C26 1.508(2)
C25 H25A 0.98(2)
C25 H25B 0.93(2)
C26 C27 1.388(3)
C27 C28 1.384(3)
C27 H27A 0.89(2)
C28 C29 1.387(3)
C28 H28A 0.93(2)
C29 C30 1.382(3)
C29 H29A 0.93(2)
C30 H30A 0.92(2)
C31 C32 1.506(2)
C31 H31A 0.97(2)
C31 H31B 0.98(2)
C32 C33 1.383(2)
C33 C34 1.384(3)
C33 H33A 0.94(2)
C34 C35 1.382(3)
C34 H34A 0.92(2)
C35 C36 1.377(3)
C35 H35A 0.92(2)
C36 H36A 0.92(2)

loop_
_geom_torsion_atom_site_label_1
_geom_torsion_atom_site_label_2
_geom_torsion_atom_site_label_3
_geom_torsion_atom_site_label_4
_geom_torsion
O3 Fe1 O1 Fe2 3.07(10)
N3 Fe1 O1 Fe2 -172.80(9)
N1 Fe1 O1 Fe2 -87.11(10)
N4 Fe1 O1 Fe2 90.98(10)
N2 Fe1 O1 Fe2 162.5(8)
O2 Fe2 O1 Fe1 3.24(11)
N7 Fe2 O1 Fe1 110.83(10)
N5 Fe2 O1 Fe1 -95.39(10)
N6 Fe2 O1 Fe1 -171.44(9)
N8 Fe2 O1 Fe1 146.0(5)
O5 S1 O2 Fe2 76.36(12)
O4 S1 O2 Fe2 -159.17(10)
O3 S1 O2 Fe2 -43.63(13)
O1 Fe2 O2 S1 18.22(12)
N7 Fe2 O2 S1 -79.39(12)
N5 Fe2 O2 S1 115.88(11)
N6 Fe2 O2 S1 -177.65(11)
N8 Fe2 O2 S1 -158.40(12)
O5 S1 O3 Fe1 -65.43(11)
O4 S1 O3 Fe1 168.90(9)
O2 S1 O3 Fe1 53.40(11)
O1 Fe1 O3 S1 -35.84(10)
N3 Fe1 O3 S1 130.32(16)
N1 Fe1 O3 S1 68.80(10)
N4 Fe1 O3 S1 -137.63(10)
N2 Fe1 O3 S1 145.53(10)
O1 Fe1 N1 C1 -7.73(15)
O3 Fe1 N1 C1 -106.61(15)
N3 Fe1 N1 C1 88.67(15)
N4 Fe1 N1 C1 176.35(13)
N2 Fe1 N1 C1 168.55(15)
O1 Fe1 N1 C5 161.97(12)
O3 Fe1 N1 C5 63.09(13)
N3 Fe1 N1 C5 -101.63(13)
N4 Fe1 N1 C5 -13.9(2)
N2 Fe1 N1 C5 -21.75(12)
O1 Fe1 N2 C13 -100.2(8)
O3 Fe1 N2 C13 59.37(11)
N3 Fe1 N2 C13 -125.20(11)
N1 Fe1 N2 C13 148.47(12)
N4 Fe1 N2 C13 -27.88(11)
O1 Fe1 N2 C7 19.0(9)
O3 Fe1 N2 C7 178.58(12)
N3 Fe1 N2 C7 -5.99(11)
N1 Fe1 N2 C7 -92.31(12)
N4 Fe1 N2 C7 91.34(12)
O1 Fe1 N2 C6 141.5(8)
O3 Fe1 N2 C6 -58.97(11)
N3 Fe1 N2 C6 116.46(12)
N1 Fe1 N2 C6 30.13(11)
N4 Fe1 N2 C6 -146.22(12)
O1 Fe1 N3 C8 -179.63(12)
O3 Fe1 N3 C8 14.2(3)
N1 Fe1 N3 C8 76.22(13)
N4 Fe1 N3 C8 -76.62(13)
N2 Fe1 N3 C8 -1.27(12)
O1 Fe1 N3 C12 9.88(14)
O3 Fe1 N3 C12 -156.33(16)
N1 Fe1 N3 C12 -94.27(14)
N4 Fe1 N3 C12 112.89(14)
N2 Fe1 N3 C12 -171.76(14)
O1 Fe1 N4 C18 7.10(14)
O3 Fe1 N4 C18 105.60(14)
N3 Fe1 N4 C18 -91.78(14)
N1 Fe1 N4 C18 -176.94(13)
N2 Fe1 N4 C18 -169.13(14)
O1 Fe1 N4 C14 -169.76(12)
O3 Fe1 N4 C14 -71.26(12)
N3 Fe1 N4 C14 91.36(12)
N1 Fe1 N4 C14 6.2(2)
N2 Fe1 N4 C14 14.01(12)
O1 Fe2 N5 C19 101.24(15)
O2 Fe2 N5 C19 -0.07(15)
N7 Fe2 N5 C19 -147.74(14)
N6 Fe2 N5 C19 -161.54(15)
N8 Fe2 N5 C19 -83.65(15)
O1 Fe2 N5 C23 -75.51(12)
O2 Fe2 N5 C23 -176.82(12)
N7 Fe2 N5 C23 35.51(19)
N6 Fe2 N5 C23 21.71(12)
N8 Fe2 N5 C23 99.60(12)
O1 Fe2 N6 C31 -62.13(11)
O2 Fe2 N6 C31 133.65(16)
N7 Fe2 N6 C31 30.33(10)
N5 Fe2 N6 C31 -156.31(11)
N8 Fe2 N6 C31 114.02(11)
O1 Fe2 N6 C24 56.72(11)
O2 Fe2 N6 C24 -107.49(18)
N7 Fe2 N6 C24 149.18(11)
N5 Fe2 N6 C24 -37.45(11)
N8 Fe2 N6 C24 -127.13(11)
O1 Fe2 N6 C25 176.78(11)
O2 Fe2 N6 C25 12.6(2)
N7 Fe2 N6 C25 -90.77(12)
N5 Fe2 N6 C25 82.60(11)
N8 Fe2 N6 C25 -7.07(11)
O1 Fe2 N7 C36 -100.20(14)
O2 Fe2 N7 C36 1.92(15)
N5 Fe2 N7 C36 148.34(14)
N6 Fe2 N7 C36 162.03(15)
N8 Fe2 N7 C36 83.04(14)
O1 Fe2 N7 C32 86.24(12)
O2 Fe2 N7 C32 -171.64(12)
N5 Fe2 N7 C32 -25.22(19)
N6 Fe2 N7 C32 -11.53(12)
N8 Fe2 N7 C32 -90.52(12)
O1 Fe2 N8 C26 41.1(6)
O2 Fe2 N8 C26 -175.66(13)
N7 Fe2 N8 C26 76.63(13)
N5 Fe2 N8 C26 -77.92(13)
N6 Fe2 N8 C26 -2.17(12)
O1 Fe2 N8 C30 -129.4(5)
O2 Fe2 N8 C30 13.84(14)
N7 Fe2 N8 C30 -93.87(15)
N5 Fe2 N8 C30 111.58(15)
N6 Fe2 N8 C30 -172.66(15)
C5 N1 C1 C2 -2.9(3)
Fe1 N1 C1 C2 166.51(14)
N1 C1 C2 C3 0.5(3)
C1 C2 C3 C4 2.1(3)
C2 C3 C4 C5 -2.4(3)
C1 N1 C5 C4 2.5(3)
Fe1 N1 C5 C4 -167.77(14)
C1 N1 C5 C6 178.33(17)
Fe1 N1 C5 C6 8.1(2)
C3 C4 C5 N1 0.1(3)
C3 C4 C5 C6 -175.54(18)
C13 N2 C6 C5 -151.48(15)
C7 N2 C6 C5 85.63(19)
Fe1 N2 C6 C5 -35.27(18)
N1 C5 C6 N2 19.9(2)
C4 C5 C6 N2 -164.25(17)
C13 N2 C7 C8 129.73(16)
C6 N2 C7 C8 -106.90(18)
Fe1 N2 C7 C8 11.96(19)
C12 N3 C8 C9 -3.0(3)
Fe1 N3 C8 C9 -173.87(13)
C12 N3 C8 C7 179.48(16)
Fe1 N3 C8 C7 8.6(2)
N2 C7 C8 N3 -14.0(2)
N2 C7 C8 C9 168.41(16)
N3 C8 C9 C10 3.0(3)
C7 C8 C9 C10 -179.51(18)
C8 C9 C10 C11 -0.4(3)
C9 C10 C11 C12 -2.1(3)
C8 N3 C12 C11 0.3(3)
Fe1 N3 C12 C11 170.68(14)
C10 C11 C12 N3 2.2(3)
C7 N2 C13 C14 -81.63(18)
C6 N2 C13 C14 153.76(15)
Fe1 N2 C13 C14 37.95(16)
C18 N4 C14 C15 2.3(2)
Fe1 N4 C14 C15 179.38(13)
C18 N4 C14 C13 -173.52(15)
Fe1 N4 C14 C13 3.51(19)
N2 C13 C14 N4 -29.1(2)
N2 C13 C14 C15 155.11(16)
N4 C14 C15 C16 -3.6(3)
C13 C14 C15 C16 171.97(16)
C14 C15 C16 C17 1.4(3)
C15 C16 C17 C18 2.0(3)
C14 N4 C18 C17 1.2(2)
Fe1 N4 C18 C17 -175.59(13)
C16 C17 C18 N4 -3.4(3)
C23 N5 C19 C20 0.1(3)
Fe2 N5 C19 C20 -176.55(14)
N5 C19 C20 C21 -0.6(3)
C19 C20 C21 C22 0.1(3)
C20 C21 C22 C23 0.9(3)
C19 N5 C23 C22 1.0(3)
Fe2 N5 C23 C22 177.95(13)
C19 N5 C23 C24 -177.36(15)
Fe2 N5 C23 C24 -0.42(19)
C21 C22 C23 N5 -1.5(3)
C21 C22 C23 C24 176.73(17)
C31 N6 C24 C23 161.69(14)
C25 N6 C24 C23 -73.44(17)
Fe2 N6 C24 C23 47.84(15)
N5 C23 C24 N6 -33.3(2)
C22 C23 C24 N6 148.36(17)
C31 N6 C25 C26 -102.92(17)
C24 N6 C25 C26 131.41(16)
Fe2 N6 C25 C26 14.76(18)
C30 N8 C26 C27 0.5(3)
Fe2 N8 C26 C27 -170.57(14)
C30 N8 C26 C25 -177.60(16)
Fe2 N8 C26 C25 11.3(2)
N6 C25 C26 N8 -17.6(2)
N6 C25 C26 C27 164.24(17)
N8 C26 C27 C28 -0.8(3)
C25 C26 C27 C28 177.31(18)
C26 C27 C28 C29 0.4(3)
C27 C28 C29 C30 0.2(3)
C26 N8 C30 C29 0.1(3)
Fe2 N8 C30 C29 170.35(14)
C28 C29 C30 N8 -0.4(3)
C24 N6 C31 C32 -157.79(14)
C25 N6 C31 C32 77.66(17)
Fe2 N6 C31 C32 -44.26(15)
C36 N7 C32 C33 -2.7(3)
Fe2 N7 C32 C33 171.24(13)
C36 N7 C32 C31 175.36(16)
Fe2 N7 C32 C31 -10.72(19)
N6 C31 C32 N7 38.4(2)
N6 C31 C32 C33 -143.59(17)
N7 C32 C33 C34 2.2(3)
C31 C32 C33 C34 -175.67(17)
C32 C33 C34 C35 0.3(3)
C33 C34 C35 C36 -2.3(3)
C32 N7 C36 C35 0.6(3)
Fe2 N7 C36 C35 -172.76(14)
C34 C35 C36 N7 1.9(3)
